data_7015297
loop_
_publ_author_name
'Boros, Eszter'
'Lin, Yi-Heng Scott'
'Ferreira, Cara L.'
'Patrick, Brian O.'
'H\"afeli, Urs O'
'Adam, Michael J.'
'Orvig, Chris'

_publ_section_title
;
 One to chelate them all: investigation of a versatile, bifunctional
 chelator for (64)Cu, (99m)Tc, Re and Co.
;
_journal_issue 23
_journal_name_full 'Dalton transactions (Cambridge, England : 2003)'
_journal_page_first 6253
_journal_page_last 6259
_journal_paper_doi 10.1039/c0dt01458c
_journal_volume 40
_journal_year 2011
_chemical_formula_sum 'C21 H18 Cu N4 O7'
_chemical_formula_weight 501.93
_chemical_name_systematic
;
?
;
_space_group_IT_number 2
_symmetry_cell_setting triclinic
_symmetry_space_group_name_Hall '-P 1'
_symmetry_space_group_name_H-M 'P -1'
_atom_sites_solution_hydrogens geom
_atom_sites_solution_primary direct
_atom_sites_solution_secondary difmap
_audit_creation_method SHELXL-97
_cell_angle_alpha 77.781(4)
_cell_angle_beta 79.755(5)
_cell_angle_gamma 65.266(4)
_cell_formula_units_Z 2
_cell_length_a 7.143(2)
_cell_length_b 8.335(2)
_cell_length_c 18.901(5)
_cell_measurement_reflns_used 2100
_cell_measurement_temperature 90.0(1)
_cell_measurement_theta_max 22.43
_cell_measurement_theta_min 2.22
_cell_volume 993.8(5)
_computing_structure_refinement 'SHELXL-97 (Sheldrick, 1997)'
_diffrn_ambient_temperature 90.0(1)
_diffrn_measured_fraction_theta_full 0.977
_diffrn_measured_fraction_theta_max 0.977
_diffrn_measurement_device_type 'Bruker DUO APEX II'
_diffrn_measurement_method 'area detextor'
_diffrn_radiation_monochromator graphite
_diffrn_radiation_source 'fine-focus sealed tube'
_diffrn_radiation_type MoK\a
_diffrn_radiation_wavelength 0.71073
_diffrn_reflns_av_R_equivalents 0.0716
_diffrn_reflns_av_sigmaI/netI 0.1006
_diffrn_reflns_limit_h_max 7
_diffrn_reflns_limit_h_min -7
_diffrn_reflns_limit_k_max 8
_diffrn_reflns_limit_k_min -8
_diffrn_reflns_limit_l_max 20
_diffrn_reflns_limit_l_min -20
_diffrn_reflns_number 6204
_diffrn_reflns_theta_full 22.59
_diffrn_reflns_theta_max 22.59
_diffrn_reflns_theta_min 2.22
_exptl_absorpt_coefficient_mu 1.155
_exptl_absorpt_correction_T_max 0.977
_exptl_absorpt_correction_T_min 0.730
_exptl_absorpt_correction_type multi-scan
_exptl_crystal_colour green
_exptl_crystal_density_diffrn 1.677
_exptl_crystal_density_method 'not measured'
_exptl_crystal_description plate
_exptl_crystal_F_000 514
_exptl_crystal_size_max 0.25
_exptl_crystal_size_mid 0.15
_exptl_crystal_size_min 0.02
_refine_diff_density_max 1.460
_refine_diff_density_min -0.601
_refine_diff_density_rms 0.150
_refine_ls_extinction_method none
_refine_ls_goodness_of_fit_ref 1.162
_refine_ls_hydrogen_treatment mixed
_refine_ls_matrix_type full
_refine_ls_number_parameters 306
_refine_ls_number_reflns 2560
_refine_ls_number_restraints 399
_refine_ls_restrained_S_all 1.074
_refine_ls_R_factor_all 0.1297
_refine_ls_R_factor_gt 0.0949
_refine_ls_shift/su_max 0.019
_refine_ls_shift/su_mean 0.001
_refine_ls_structure_factor_coef Fsqd
_refine_ls_weighting_details 'calc w=1/[\s^2^(Fo^2^)+(0.0864P)^2^+13.9723P] where P=(Fo^2^+2Fc^2^)/3'
_refine_ls_weighting_scheme calc
_refine_ls_wR_factor_gt 0.2387
_refine_ls_wR_factor_ref 0.2535
_reflns_number_gt 1849
_reflns_number_total 2560
_reflns_threshold_expression >2sigma(I)
_cod_data_source_file c0dt01458c.txt
_cod_data_source_block co363
_cod_original_cell_volume 993.9(5)
_cod_database_code 7015297

loop_
_symmetry_equiv_pos_as_xyz
'x, y, z'
'-x, -y, -z'

loop_
_atom_site_label
_atom_site_type_symbol
_atom_site_fract_x
_atom_site_fract_y
_atom_site_fract_z
_atom_site_U_iso_or_equiv
_atom_site_adp_type
_atom_site_occupancy
_atom_site_symmetry_multiplicity
_atom_site_calc_flag
_atom_site_refinement_flags
_atom_site_disorder_assembly
_atom_site_disorder_group
C1 C 0.6012(18) 0.4176(15) 0.2824(7) 0.025(3) Uani 1 1 d U . .
C2 C 0.5156(18) 0.3576(16) 0.2300(6) 0.027(3) Uani 1 1 d U . .
C3 C 0.563(2) 0.3845(16) 0.1564(7) 0.037(3) Uani 1 1 d U . .
H3 H 0.6596 0.4370 0.1357 0.044 Uiso 1 1 calc R . .
C4 C 0.468(2) 0.3339(17) 0.1123(7) 0.041(3) Uani 1 1 d U . .
H4 H 0.4995 0.3484 0.0610 0.049 Uiso 1 1 calc R . .
C5 C 0.324(2) 0.2609(16) 0.1455(6) 0.035(3) Uani 1 1 d U . .
H5 H 0.2526 0.2309 0.1160 0.042 Uiso 1 1 calc R . .
C6 C 0.2836(19) 0.2316(15) 0.2199(7) 0.030(3) Uani 1 1 d U . .
C7 C 0.1591(18) 0.1282(15) 0.2557(6) 0.025(3) Uani 1 1 d U . .
H7A H 0.0971 0.1630 0.3042 0.030 Uiso 1 1 calc R . .
H7B H 0.0451 0.1546 0.2263 0.030 Uiso 1 1 calc R . .
C8 C 0.2224(18) 0.2323(15) 0.5171(7) 0.025(3) Uani 1 1 d U . .
C9 C 0.2530(16) 0.0543(15) 0.4926(6) 0.023(3) Uani 1 1 d U . .
C10 C 0.2198(17) -0.0778(16) 0.5411(6) 0.029(3) Uani 1 1 d U . .
H10 H 0.1755 -0.0651 0.5908 0.035 Uiso 1 1 calc R . .
C11 C 0.2538(17) -0.2369(16) 0.5149(6) 0.026(3) Uani 1 1 d U . .
H11 H 0.2335 -0.3345 0.5465 0.031 Uiso 1 1 calc R . .
C12 C 0.3163(18) -0.2438(15) 0.4431(6) 0.027(3) Uani 1 1 d U . .
H12 H 0.3376 -0.3481 0.4245 0.032 Uiso 1 1 calc R . .
C13 C 0.3503(17) -0.1041(14) 0.3957(6) 0.022(3) Uani 1 1 d U . .
C14 C 0.4330(18) -0.1161(15) 0.3189(6) 0.026(3) Uani 1 1 d U . .
H14A H 0.5166 -0.0428 0.3048 0.031 Uiso 1 1 calc R . .
H14B H 0.5295 -0.2417 0.3161 0.031 Uiso 1 1 calc R . .
C15 C 0.1655(19) -0.1685(16) 0.2758(7) 0.030(3) Uani 1 1 d U . .
H15A H 0.0411 -0.1152 0.3094 0.037 Uiso 1 1 calc R . .
H15B H 0.2469 -0.2910 0.2992 0.037 Uiso 1 1 calc R . .
C16 C 0.0973(18) -0.1783(15) 0.2043(6) 0.025(3) Uani 1 1 d U . .
C17 C 0.2010(19) -0.1563(16) 0.1385(6) 0.032(3) Uani 1 1 d U . .
H17 H 0.3145 -0.1226 0.1345 0.038 Uiso 1 1 calc R . .
C18 C 0.145(2) -0.1820(18) 0.0771(7) 0.042(3) Uani 1 1 d U . .
H18 H 0.2212 -0.1710 0.0311 0.050 Uiso 1 1 calc R . .
C19 C -0.025(2) -0.2240(17) 0.0841(7) 0.037(3) Uani 1 1 d U . .
C20 C -0.138(2) -0.2370(17) 0.1476(7) 0.036(3) Uani 1 1 d U . .
H20 H -0.2589 -0.2598 0.1505 0.043 Uiso 1 1 calc R . .
C21 C -0.075(2) -0.2165(17) 0.2097(7) 0.039(3) Uani 1 1 d U . .
H21 H -0.1514 -0.2289 0.2557 0.047 Uiso 1 1 calc R . .
N1 N 0.3756(15) 0.2882(13) 0.2621(5) 0.034(3) Uani 1 1 d U . .
N2 N 0.3049(14) 0.0524(12) 0.4205(5) 0.024(2) Uani 1 1 d U . .
N3 N 0.2900(14) -0.0625(12) 0.2637(5) 0.026(2) Uani 1 1 d U . .
N4 N -0.082(2) -0.2563(15) 0.0182(7) 0.050(3) Uani 1 1 d U . .
O1 O 0.5195(12) 0.4081(10) 0.3471(4) 0.0241(18) Uani 1 1 d U . .
O2 O 0.7401(12) 0.4708(10) 0.2587(4) 0.0288(19) Uani 1 1 d U . .
O3 O 0.2579(12) 0.3448(11) 0.4677(4) 0.033(2) Uani 1 1 d U . .
O4 O 0.1764(12) 0.2402(10) 0.5828(4) 0.0260(19) Uani 1 1 d U . .
O5 O -0.252(2) -0.2671(18) 0.0241(5) 0.079(4) Uani 1 1 d U . .
O6 O 0.0333(16) -0.2657(14) -0.0372(5) 0.052(3) Uani 1 1 d U . .
O7 O -0.0032(13) 0.4596(11) 0.3567(5) 0.033(2) Uani 1 1 d DU . .
Cu1 Cu 0.3179(2) 0.2925(2) 0.36962(8) 0.0272(5) Uani 1 1 d U . .
H7D H -0.149(8) 0.47(2) 0.365(10) 0.12(7) Uiso 1 1 d D . .
H7E H -0.04(2) 0.583(9) 0.366(9) 0.11(7) Uiso 1 1 d D . .

loop_
_atom_site_aniso_label
_atom_site_aniso_U_11
_atom_site_aniso_U_22
_atom_site_aniso_U_33
_atom_site_aniso_U_23
_atom_site_aniso_U_13
_atom_site_aniso_U_12
C1 0.026(7) 0.022(6) 0.040(8) -0.005(5) -0.011(6) -0.019(6)
C2 0.025(7) 0.032(7) 0.032(7) -0.007(5) -0.013(5) -0.016(6)
C3 0.047(8) 0.033(7) 0.047(8) -0.010(6) -0.012(6) -0.026(7)
C4 0.067(9) 0.041(8) 0.030(7) -0.004(6) -0.016(6) -0.032(7)
C5 0.058(9) 0.039(8) 0.026(7) -0.004(6) -0.016(6) -0.031(7)
C6 0.030(7) 0.021(6) 0.047(8) -0.017(6) -0.009(6) -0.009(6)
C7 0.024(7) 0.028(7) 0.026(6) -0.006(5) -0.009(5) -0.009(6)
C8 0.030(7) 0.021(6) 0.035(8) 0.002(5) -0.013(6) -0.021(6)
C9 0.011(6) 0.023(6) 0.033(7) -0.002(5) -0.012(5) -0.001(5)
C10 0.015(7) 0.036(7) 0.029(7) 0.002(6) -0.011(5) -0.003(6)
C11 0.014(6) 0.027(7) 0.035(7) -0.004(5) -0.011(5) -0.005(5)
C12 0.032(7) 0.018(6) 0.035(7) -0.004(5) -0.016(6) -0.010(6)
C13 0.016(6) 0.015(6) 0.041(7) -0.006(5) -0.015(5) -0.006(5)
C14 0.024(7) 0.015(6) 0.039(7) 0.000(5) -0.016(5) -0.004(5)
C15 0.027(7) 0.027(7) 0.045(7) -0.010(6) -0.009(6) -0.013(6)
C16 0.026(7) 0.019(6) 0.032(7) -0.009(5) -0.007(5) -0.007(5)
C17 0.034(8) 0.033(7) 0.037(7) -0.014(6) -0.006(6) -0.016(6)
C18 0.056(9) 0.043(8) 0.036(7) -0.005(6) -0.007(6) -0.028(7)
C19 0.056(9) 0.034(7) 0.037(7) 0.001(6) -0.019(6) -0.031(7)
C20 0.046(8) 0.043(8) 0.033(7) -0.003(6) -0.013(6) -0.028(7)
C21 0.045(9) 0.037(8) 0.041(8) -0.005(6) -0.015(6) -0.018(7)
N1 0.029(6) 0.033(6) 0.046(6) 0.004(5) -0.020(5) -0.017(5)
N2 0.010(5) 0.020(5) 0.040(6) -0.008(4) -0.014(4) 0.002(4)
N3 0.024(6) 0.015(5) 0.041(6) -0.004(4) -0.013(4) -0.005(4)
N4 0.072(9) 0.050(8) 0.043(8) -0.010(6) -0.019(7) -0.033(7)
O1 0.031(5) 0.027(5) 0.024(5) -0.005(3) -0.010(4) -0.018(4)
O2 0.023(5) 0.029(5) 0.037(5) -0.010(4) -0.006(4) -0.009(4)
O3 0.031(5) 0.036(5) 0.038(5) -0.004(4) -0.015(4) -0.016(4)
O4 0.034(5) 0.031(5) 0.023(5) -0.008(4) -0.007(4) -0.018(4)
O5 0.100(10) 0.138(11) 0.046(6) -0.004(6) -0.027(6) -0.090(9)
O6 0.055(7) 0.075(7) 0.041(6) -0.027(5) -0.004(5) -0.032(6)
O7 0.026(5) 0.026(5) 0.049(5) -0.011(4) -0.008(4) -0.008(4)
Cu1 0.0338(10) 0.0253(9) 0.0330(9) -0.0087(6) -0.0091(6) -0.0175(7)

loop_
_atom_type_symbol
_atom_type_description
_atom_type_scat_dispersion_real
_atom_type_scat_dispersion_imag
_atom_type_scat_source
C C 0.0033 0.0016 'International Tables Vol C Tables 4.2.6.8 and 6.1.1.4'
H H 0.0000 0.0000 'International Tables Vol C Tables 4.2.6.8 and 6.1.1.4'
N N 0.0061 0.0033 'International Tables Vol C Tables 4.2.6.8 and 6.1.1.4'
O O 0.0106 0.0060 'International Tables Vol C Tables 4.2.6.8 and 6.1.1.4'
Cu Cu 0.3201 1.2651 'International Tables Vol C Tables 4.2.6.8 and 6.1.1.4'

loop_
_geom_angle_atom_site_label_1
_geom_angle_atom_site_label_2
_geom_angle_atom_site_label_3
_geom_angle
_geom_angle_site_symmetry_1
_geom_angle_site_symmetry_3
_geom_angle_publ_flag
O2 C1 O1 126.5(10) . . ?
O2 C1 C2 118.2(11) . . ?
O1 C1 C2 115.3(9) . . ?
N1 C2 C3 123.1(10) . . ?
N1 C2 C1 113.8(10) . . ?
C3 C2 C1 122.9(10) . . ?
C2 C3 C4 118.7(12) . . ?
C2 C3 H3 120.6 . . ?
C4 C3 H3 120.6 . . ?
C3 C4 C5 118.2(12) . . ?
C3 C4 H4 120.9 . . ?
C5 C4 H4 120.9 . . ?
C6 C5 C4 121.6(10) . . ?
C6 C5 H5 119.2 . . ?
C4 C5 H5 119.2 . . ?
C5 C6 N1 118.9(11) . . ?
C5 C6 C7 121.8(10) . . ?
N1 C6 C7 119.1(11) . . ?
N3 C7 C6 109.8(9) . . ?
N3 C7 H7A 109.7 . . ?
C6 C7 H7A 109.7 . . ?
N3 C7 H7B 109.7 . . ?
C6 C7 H7B 109.7 . . ?
H7A C7 H7B 108.2 . . ?
O4 C8 O3 128.5(10) . . ?
O4 C8 C9 116.3(9) . . ?
O3 C8 C9 115.1(10) . . ?
N2 C9 C10 125.5(11) . . ?
N2 C9 C8 113.7(10) . . ?
C10 C9 C8 120.7(11) . . ?
C9 C10 C11 117.4(11) . . ?
C9 C10 H10 121.3 . . ?
C11 C10 H10 121.3 . . ?
C12 C11 C10 117.5(11) . . ?
C12 C11 H11 121.2 . . ?
C10 C11 H11 121.2 . . ?
C11 C12 C13 122.6(11) . . ?
C11 C12 H12 118.7 . . ?
C13 C12 H12 118.7 . . ?
N2 C13 C12 119.3(10) . . ?
N2 C13 C14 117.9(10) . . ?
C12 C13 C14 122.8(10) . . ?
N3 C14 C13 119.4(10) . . ?
N3 C14 H14A 107.5 . . ?
C13 C14 H14A 107.5 . . ?
N3 C14 H14B 107.5 . . ?
C13 C14 H14B 107.5 . . ?
H14A C14 H14B 107.0 . . ?
N3 C15 C16 112.2(10) . . ?
N3 C15 H15A 109.2 . . ?
C16 C15 H15A 109.2 . . ?
N3 C15 H15B 109.2 . . ?
C16 C15 H15B 109.2 . . ?
H15A C15 H15B 107.9 . . ?
C17 C16 C21 119.5(11) . . ?
C17 C16 C15 123.2(10) . . ?
C21 C16 C15 117.2(10) . . ?
C16 C17 C18 121.0(12) . . ?
C16 C17 H17 119.5 . . ?
C18 C17 H17 119.5 . . ?
C19 C18 C17 118.3(12) . . ?
C19 C18 H18 120.8 . . ?
C17 C18 H18 120.8 . . ?
C20 C19 C18 122.3(12) . . ?
C20 C19 N4 119.4(12) . . ?
C18 C19 N4 118.3(12) . . ?
C19 C20 C21 118.8(12) . . ?
C19 C20 H20 120.6 . . ?
C21 C20 H20 120.6 . . ?
C16 C21 C20 119.9(12) . . ?
C16 C21 H21 120.0 . . ?
C20 C21 H21 120.0 . . ?
C2 N1 C6 119.3(10) . . ?
C2 N1 Cu1 113.0(7) . . ?
C6 N1 Cu1 127.6(8) . . ?
C9 N2 C13 117.1(10) . . ?
C9 N2 Cu1 110.3(7) . . ?
C13 N2 Cu1 132.4(8) . . ?
C15 N3 C14 112.9(9) . . ?
C15 N3 C7 111.0(9) . . ?
C14 N3 C7 112.2(8) . . ?
O6 N4 O5 124.3(12) . . ?
O6 N4 C19 119.4(12) . . ?
O5 N4 C19 116.3(12) . . ?
C1 O1 Cu1 116.2(6) . . ?
C8 O3 Cu1 117.7(8) . . ?
Cu1 O7 H7D 146(9) . . ?
Cu1 O7 H7E 110(9) . . ?
H7D O7 H7E 97(2) . . ?
O3 Cu1 O1 90.7(3) . . ?
O3 Cu1 N1 168.6(4) . . ?
O1 Cu1 N1 81.3(3) . . ?
O3 Cu1 N2 82.9(4) . . ?
O1 Cu1 N2 138.8(3) . . ?
N1 Cu1 N2 108.5(4) . . ?
O3 Cu1 O7 86.5(3) . . ?
O1 Cu1 O7 117.9(3) . . ?
N1 Cu1 O7 90.1(4) . . ?
N2 Cu1 O7 102.3(3) . . ?

loop_
_geom_bond_atom_site_label_1
_geom_bond_atom_site_label_2
_geom_bond_distance
_geom_bond_site_symmetry_2
_geom_bond_publ_flag
C1 O2 1.227(13) . ?
C1 O1 1.260(13) . ?
C1 C2 1.512(15) . ?
C2 N1 1.350(14) . ?
C2 C3 1.366(16) . ?
C3 C4 1.388(17) . ?
C3 H3 0.9500 . ?
C4 C5 1.397(17) . ?
C4 H4 0.9500 . ?
C5 C6 1.373(16) . ?
C5 H5 0.9500 . ?
C6 N1 1.378(14) . ?
C6 C7 1.474(16) . ?
C7 N3 1.459(14) . ?
C7 H7A 0.9900 . ?
C7 H7B 0.9900 . ?
C8 O4 1.236(13) . ?
C8 O3 1.249(13) . ?
C8 C9 1.565(16) . ?
C9 N2 1.348(14) . ?
C9 C10 1.351(16) . ?
C10 C11 1.424(16) . ?
C10 H10 0.9500 . ?
C11 C12 1.356(15) . ?
C11 H11 0.9500 . ?
C12 C13 1.392(16) . ?
C12 H12 0.9500 . ?
C13 N2 1.371(14) . ?
C13 C14 1.475(16) . ?
C14 N3 1.459(14) . ?
C14 H14A 0.9900 . ?
C14 H14B 0.9900 . ?
C15 N3 1.456(14) . ?
C15 C16 1.543(16) . ?
C15 H15A 0.9900 . ?
C15 H15B 0.9900 . ?
C16 C17 1.348(16) . ?
C16 C21 1.379(17) . ?
C17 C18 1.378(17) . ?
C17 H17 0.9500 . ?
C18 C19 1.373(18) . ?
C18 H18 0.9500 . ?
C19 C20 1.333(17) . ?
C19 N4 1.485(16) . ?
C20 C21 1.394(17) . ?
C20 H20 0.9500 . ?
C21 H21 0.9500 . ?
N1 Cu1 2.005(10) . ?
N2 Cu1 2.061(9) . ?
N4 O6 1.207(14) . ?
N4 O5 1.239(15) . ?
O1 Cu1 1.988(7) . ?
O3 Cu1 1.927(8) . ?
O7 Cu1 2.155(8) . ?
O7 H7D 1.001(10) . ?
O7 H7E 1.001(14) . ?

loop_
_geom_torsion_atom_site_label_1
_geom_torsion_atom_site_label_2
_geom_torsion_atom_site_label_3
_geom_torsion_atom_site_label_4
_geom_torsion
_geom_torsion_site_symmetry_1
_geom_torsion_site_symmetry_2
_geom_torsion_site_symmetry_3
_geom_torsion_site_symmetry_4
_geom_torsion_publ_flag
O2 C1 C2 N1 175.0(10) . . . . ?
O1 C1 C2 N1 -5.3(15) . . . . ?
O2 C1 C2 C3 -10.0(18) . . . . ?
O1 C1 C2 C3 169.6(11) . . . . ?
N1 C2 C3 C4 -2(2) . . . . ?
C1 C2 C3 C4 -176.4(12) . . . . ?
C2 C3 C4 C5 1(2) . . . . ?
C3 C4 C5 C6 -3(2) . . . . ?
C4 C5 C6 N1 5.0(19) . . . . ?
C4 C5 C6 C7 -169.8(12) . . . . ?
C5 C6 C7 N3 83.4(14) . . . . ?
N1 C6 C7 N3 -91.4(12) . . . . ?
O4 C8 C9 N2 -179.4(9) . . . . ?
O3 C8 C9 N2 -2.7(14) . . . . ?
O4 C8 C9 C10 3.2(15) . . . . ?
O3 C8 C9 C10 179.8(10) . . . . ?
N2 C9 C10 C11 3.8(17) . . . . ?
C8 C9 C10 C11 -179.1(9) . . . . ?
C9 C10 C11 C12 -0.2(16) . . . . ?
C10 C11 C12 C13 1.0(17) . . . . ?
C11 C12 C13 N2 -5.0(17) . . . . ?
C11 C12 C13 C14 175.3(10) . . . . ?
N2 C13 C14 N3 -90.1(12) . . . . ?
C12 C13 C14 N3 89.6(14) . . . . ?
N3 C15 C16 C17 24.5(16) . . . . ?
N3 C15 C16 C21 -157.4(11) . . . . ?
C21 C16 C17 C18 -4.0(19) . . . . ?
C15 C16 C17 C18 174.2(11) . . . . ?
C16 C17 C18 C19 2(2) . . . . ?
C17 C18 C19 C20 1(2) . . . . ?
C17 C18 C19 N4 -178.4(12) . . . . ?
C18 C19 C20 C21 -3(2) . . . . ?
N4 C19 C20 C21 176.3(12) . . . . ?
C17 C16 C21 C20 1.8(19) . . . . ?
C15 C16 C21 C20 -176.5(11) . . . . ?
C19 C20 C21 C16 2(2) . . . . ?
C3 C2 N1 C6 3.9(18) . . . . ?
C1 C2 N1 C6 178.9(10) . . . . ?
C3 C2 N1 Cu1 -173.3(10) . . . . ?
C1 C2 N1 Cu1 1.6(13) . . . . ?
C5 C6 N1 C2 -5.3(17) . . . . ?
C7 C6 N1 C2 169.6(10) . . . . ?
C5 C6 N1 Cu1 171.4(9) . . . . ?
C7 C6 N1 Cu1 -13.7(16) . . . . ?
C10 C9 N2 C13 -7.7(16) . . . . ?
C8 C9 N2 C13 175.0(9) . . . . ?
C10 C9 N2 Cu1 176.1(9) . . . . ?
C8 C9 N2 Cu1 -1.2(11) . . . . ?
C12 C13 N2 C9 7.9(15) . . . . ?
C14 C13 N2 C9 -172.4(9) . . . . ?
C12 C13 N2 Cu1 -176.9(8) . . . . ?
C14 C13 N2 Cu1 2.8(15) . . . . ?
C16 C15 N3 C14 -152.7(10) . . . . ?
C16 C15 N3 C7 80.3(12) . . . . ?
C13 C14 N3 C15 -60.8(13) . . . . ?
C13 C14 N3 C7 65.5(12) . . . . ?
C6 C7 N3 C15 -161.0(9) . . . . ?
C6 C7 N3 C14 71.6(12) . . . . ?
C20 C19 N4 O6 -171.2(13) . . . . ?
C18 C19 N4 O6 8.6(19) . . . . ?
C20 C19 N4 O5 10.7(19) . . . . ?
C18 C19 N4 O5 -169.5(13) . . . . ?
O2 C1 O1 Cu1 -174.0(9) . . . . ?
C2 C1 O1 Cu1 6.4(13) . . . . ?
O4 C8 O3 Cu1 -178.2(9) . . . . ?
C9 C8 O3 Cu1 5.6(12) . . . . ?
C8 O3 Cu1 O1 -144.2(8) . . . . ?
C8 O3 Cu1 N1 170.6(17) . . . . ?
C8 O3 Cu1 N2 -5.0(8) . . . . ?
C8 O3 Cu1 O7 97.8(8) . . . . ?
C1 O1 Cu1 O3 -176.2(8) . . . . ?
C1 O1 Cu1 N1 -4.4(8) . . . . ?
C1 O1 Cu1 N2 103.8(9) . . . . ?
C1 O1 Cu1 O7 -89.9(8) . . . . ?
C2 N1 Cu1 O3 47(2) . . . . ?
C6 N1 Cu1 O3 -130.0(17) . . . . ?
C2 N1 Cu1 O1 1.2(8) . . . . ?
C6 N1 Cu1 O1 -175.8(10) . . . . ?
C2 N1 Cu1 N2 -137.6(8) . . . . ?
C6 N1 Cu1 N2 45.5(11) . . . . ?
C2 N1 Cu1 O7 119.4(8) . . . . ?
C6 N1 Cu1 O7 -57.6(10) . . . . ?
C9 N2 Cu1 O3 3.1(7) . . . . ?
C13 N2 Cu1 O3 -172.3(10) . . . . ?
C9 N2 Cu1 O1 86.0(8) . . . . ?
C13 N2 Cu1 O1 -89.4(10) . . . . ?
C9 N2 Cu1 N1 -176.0(7) . . . . ?
C13 N2 Cu1 N1 8.6(10) . . . . ?
C9 N2 Cu1 O7 -81.7(7) . . . . ?
C13 N2 Cu1 O7 102.9(9) . . . . ?
